data_4129068
loop_
_publ_author_name
'Ebner, Fabian'
'Wadepohl, Hubert'
'Greb, Lutz'

_publ_section_title
;
 Calix[4]pyrrole aluminate: a planar tetracoordinate aluminum(III) anion
 and its unusual Lewis acidity.
;
_journal_name_full 'Journal of the American Chemical Society'
_journal_paper_doi 10.1021/jacs.9b10628
_journal_year 2019
_chemical_formula_moiety '1.5(C H2 Cl2), C24 H20 P, C28 H32 Al N4'
_chemical_formula_sum 'C53.5 H55 Al Cl3 N4 P'
_chemical_formula_weight 918.31
_space_group_crystal_system monoclinic
_space_group_IT_number 14
_space_group_name_Hall '-P 2ybc'
_space_group_name_H-M_alt 'P 1 21/c 1'
_atom_sites_solution_hydrogens geom
_atom_sites_solution_primary dual
_atom_sites_solution_secondary difmap
_audit_creation_date 2019-07-17
_audit_creation_method
;
Olex2 1.2
(compiled May 29 2018 13:30:08 for OlexSys, GUI svn.r5506)
;
_cell_angle_alpha 90
_cell_angle_beta 107.829(11)
_cell_angle_gamma 90
_cell_formula_units_Z 8
_cell_length_a 25.455(4)
_cell_length_b 16.621(3)
_cell_length_c 23.761(4)
_cell_measurement_reflns_used 9273
_cell_measurement_temperature 120(2)
_cell_measurement_theta_max 25.96
_cell_measurement_theta_min 2.45
_cell_volume 9570(3)
_computing_cell_refinement 'SAINT v7.60A (Bruker, 2009)'
_computing_data_reduction 'SAINT v7.60A (Bruker, 2009)'
_computing_molecular_graphics 'Olex2 (Dolomanov et al., 2009)'
_computing_publication_material 'Olex2 (Dolomanov et al., 2009)'
_computing_structure_refinement 'ShelXL (Sheldrick, 2015)'
_computing_structure_solution 'SHELXT 2018/2 (Sheldrick, 2018)'
_diffrn_ambient_temperature 120(1)
_diffrn_measured_fraction_theta_full 1.000
_diffrn_measured_fraction_theta_max 0.996
_diffrn_measurement_device_type 'Bruker APEX-II CCD'
_diffrn_measurement_method '\f and \w scans'
_diffrn_radiation_probe x-ray
_diffrn_radiation_type MoK\a
_diffrn_radiation_wavelength 0.71073
_diffrn_reflns_av_R_equivalents 0.0770
_diffrn_reflns_av_unetI/netI 0.0402
_diffrn_reflns_Laue_measured_fraction_full 1.000
_diffrn_reflns_Laue_measured_fraction_max 0.996
_diffrn_reflns_limit_h_max 31
_diffrn_reflns_limit_h_min -31
_diffrn_reflns_limit_k_max 20
_diffrn_reflns_limit_k_min -20
_diffrn_reflns_limit_l_max 29
_diffrn_reflns_limit_l_min -26
_diffrn_reflns_number 184954
_diffrn_reflns_point_group_measured_fraction_full 1.000
_diffrn_reflns_point_group_measured_fraction_max 0.996
_diffrn_reflns_theta_full 25.242
_diffrn_reflns_theta_max 26.040
_diffrn_reflns_theta_min 2.052
_diffrn_source 'microfocus X-ray source'
_diffrn_standards_number 0
_exptl_absorpt_coefficient_mu 0.284
_exptl_absorpt_correction_T_max 0.7388
_exptl_absorpt_correction_T_min 0.6851
_exptl_absorpt_correction_type multi-scan
_exptl_absorpt_process_details
;
SADABS-2016/2 (Bruker,2016) was used for absorption correction.
wR2(int) was 0.1315 before and 0.0700 after correction.
The Ratio of minimum to maximum transmission is 0.9273.
The \l/2 correction factor is Not present.
;
_exptl_crystal_colour colourless
_exptl_crystal_density_diffrn 1.275
_exptl_crystal_description irregular
_exptl_crystal_F_000 3864
_exptl_crystal_size_max 0.2
_exptl_crystal_size_mid 0.15
_exptl_crystal_size_min 0.1
_refine_diff_density_max 1.792
_refine_diff_density_min -1.193
_refine_diff_density_rms 0.080
_refine_ls_extinction_method none
_refine_ls_goodness_of_fit_ref 1.032
_refine_ls_hydrogen_treatment constr
_refine_ls_matrix_type full
_refine_ls_number_parameters 1142
_refine_ls_number_reflns 18837
_refine_ls_number_restraints 23
_refine_ls_restrained_S_all 1.034
_refine_ls_R_factor_all 0.0753
_refine_ls_R_factor_gt 0.0601
_refine_ls_shift/su_max 0.001
_refine_ls_shift/su_mean 0.000
_refine_ls_structure_factor_coef Fsqd
_refine_ls_weighting_details 'w=1/[\s^2^(Fo^2^)+(0.0848P)^2^+15.6945P] where P=(Fo^2^+2Fc^2^)/3'
_refine_ls_weighting_scheme calc
_refine_ls_wR_factor_gt 0.1619
_refine_ls_wR_factor_ref 0.1724
_reflns_Friedel_coverage 0.000
_reflns_number_gt 15023
_reflns_number_total 18837
_reflns_threshold_expression 'I > 2\s(I)'
_cod_data_source_file ja9b10628_si_006.cif
_cod_data_source_block fe505a
_cod_original_sg_symbol_H-M 'P 21/c'
_cod_original_formula_sum 'C53.50 H55 Al Cl3 N4 P'
_cod_database_code 4129068
_shelx_shelxl_version_number 2018/3
_shelx_space_group_comment
;
The symmetry employed for this shelxl refinement is uniquely defined
by the following loop, which should always be used as a source of
symmetry information in preference to the above space-group names.
They are only intended as comments.
;
_olex2_refinement_description
;
1. Fixed Uiso
 At 1.2 times of:
  All C(H) groups, All C(H,H) groups
 At 1.5 times of:
  All C(H,H,H) groups
2. Rigid body (RIGU) restrains
 Cl11, Cl12, Cl21, Cl22, Cl31, Cl32, C91, C91, C93
 with sigma for 1-2 distances of 0.004 and sigma for 1-3 distances of 0.004
3. Same fragment restrains
{Cl11, Cl12, C91} sigma for 1-2: 0.02, 1-3: 0.04
as
{Cl21, Cl22, C92}
{Cl11, Cl12, C91} sigma for 1-2: 0.02, 1-3: 0.04
as
{Cl31, Cl32, C93}
4.a Secondary CH2 refined with riding coordinates:
 C91(H91A,H91B), C92(H92A,H92B), C93(H93A,H93B)
4.b Aromatic/amide H refined with riding coordinates:
 C102(H102), C103(H103), C104(H104), C105(H105), C106(H106), C108(H108),
 C109(H109), C110(H110), C111(H111), C112(H112), C114(H114), C115(H115),
 C116(H116), C117(H117), C118(H118), C120(H120), C121(H121), C122(H122),
 C123(H123), C124(H124), C202(H202), C203(H203), C204(H204), C205(H205),
 C206(H206), C208(H208), C209(H209), C210(H210), C211(H211), C212(H212),
 C214(H214), C215(H215), C216(H216), C217(H217), C218(H218), C220(H220),
 C221(H221), C222(H222), C223(H223), C224(H224), C2(H2), C3(H3), C7(H7), C8(H8),
  C12(H12), C13(H13), C17(H17), C18(H18), C52(H52), C53(H53), C57(H57),
 C58(H58), C62(H62), C63(H63), C67(H67), C68(H68)
4.c Idealised Me refined as rotating group:
 C21(H21A,H21B,H21C), C22(H22A,H22B,H22C), C23(H23A,H23B,H23C), C24(H24A,H24B,
 H24C), C25(H25A,H25B,H25C), C26(H26A,H26B,H26C), C27(H27A,H27B,H27C), C28(H28A,
 H28B,H28C), C71(H71A,H71B,H71C), C72(H72A,H72B,H72C), C73(H73A,H73B,H73C),
 C74(H74A,H74B,H74C), C75(H75A,H75B,H75C), C76(H76A,H76B,H76C), C77(H77A,H77B,
 H77C), C78(H78A,H78B,H78C)
;
_olex2_submission_special_instructions 'No special instructions were received'

loop_
_space_group_symop_operation_xyz
'x, y, z'
'-x, y+1/2, -z+1/2'
'-x, -y, -z'
'x, -y-1/2, z-1/2'

loop_
_atom_site_label
_atom_site_type_symbol
_atom_site_fract_x
_atom_site_fract_y
_atom_site_fract_z
_atom_site_U_iso_or_equiv
_atom_site_adp_type
_atom_site_occupancy
_atom_site_site_symmetry_order
_atom_site_calc_flag
_atom_site_refinement_flags_posn
_atom_site_refinement_flags_adp
Cl11 Cl 0.42627(3) 0.00438(5) 0.46043(4) 0.0426(2) Uani 1 1 d D U
Cl12 Cl 0.36374(4) 0.06670(6) 0.53419(4) 0.0537(3) Uani 1 1 d D U
C91 C 0.37775(13) 0.07665(19) 0.46682(13) 0.0305(7) Uani 1 1 d D U
H91A H 0.392290 0.131254 0.464028 0.037 Uiso 1 1 calc R .
H91B H 0.343145 0.069998 0.433815 0.037 Uiso 1 1 calc R .
Cl21 Cl 1.07126(7) 0.42897(8) 1.03203(6) 0.0841(4) Uani 1 1 d D U
Cl22 Cl 1.18923(8) 0.44036(13) 1.05865(8) 0.1185(7) Uani 1 1 d D U
C92 C 1.1275(3) 0.4761(4) 1.0171(3) 0.120(3) Uani 1 1 d D .
H92A H 1.124117 0.468400 0.974822 0.144 Uiso 1 1 calc R .
H92B H 1.125923 0.534562 1.024247 0.144 Uiso 1 1 calc R .
Cl31 Cl 0.81472(5) 0.17833(9) 0.43661(8) 0.0899(5) Uani 1 1 d D U
Cl32 Cl 0.92922(6) 0.16395(10) 0.44379(8) 0.0919(5) Uani 1 1 d D U
C93 C 0.8658(2) 0.2199(3) 0.4137(4) 0.108(3) Uani 1 1 d D U
H93A H 0.871553 0.276588 0.426902 0.130 Uiso 1 1 calc R .
H93B H 0.855014 0.219158 0.369936 0.130 Uiso 1 1 calc R .
P1 P 1.05893(3) 0.24898(4) 0.83255(3) 0.01894(15) Uani 1 1 d . .
C101 C 1.05627(11) 0.35713(17) 0.83712(12) 0.0247(6) Uani 1 1 d . .
C102 C 1.08852(12) 0.40675(18) 0.81385(14) 0.0322(7) Uani 1 1 d . .
H102 H 1.111640 0.384140 0.793290 0.039 Uiso 1 1 calc R .
C103 C 1.08665(14) 0.48955(19) 0.82091(16) 0.0412(8) Uani 1 1 d . .
H103 H 1.108360 0.523629 0.804792 0.049 Uiso 1 1 calc R .
C104 C 1.05375(15) 0.5224(2) 0.85092(16) 0.0438(9) Uani 1 1 d . .
H104 H 1.053218 0.579053 0.856028 0.053 Uiso 1 1 calc R .
C105 C 1.02123(16) 0.4736(2) 0.87387(15) 0.0435(9) Uani 1 1 d . .
H105 H 0.998503 0.496788 0.894666 0.052 Uiso 1 1 calc R .
C106 C 1.02182(14) 0.39077(19) 0.86651(14) 0.0344(7) Uani 1 1 d . .
H106 H 0.998896 0.357241 0.881394 0.041 Uiso 1 1 calc R .
C107 C 1.09675(11) 0.20734(16) 0.90276(12) 0.0215(5) Uani 1 1 d . .
C108 C 1.10521(12) 0.25130(18) 0.95473(12) 0.0282(6) Uani 1 1 d . .
H108 H 1.095122 0.306486 0.953082 0.034 Uiso 1 1 calc R .
C109 C 1.12846(14) 0.2140(2) 1.00893(13) 0.0343(7) Uani 1 1 d . .
H109 H 1.134660 0.243797 1.044467 0.041 Uiso 1 1 calc R .
C110 C 1.14255(12) 0.13388(19) 1.01130(13) 0.0308(7) Uani 1 1 d . .
H110 H 1.157607 0.108416 1.048569 0.037 Uiso 1 1 calc R .
C111 C 1.13497(11) 0.08983(18) 0.95970(13) 0.0272(6) Uani 1 1 d . .
H111 H 1.145385 0.034756 0.961798 0.033 Uiso 1 1 calc R .
C112 C 1.11227(11) 0.12618(16) 0.90532(12) 0.0228(6) Uani 1 1 d . .
H112 H 1.107234 0.096372 0.869948 0.027 Uiso 1 1 calc R .
C113 C 0.98955(11) 0.21124(16) 0.81247(11) 0.0197(5) Uani 1 1 d . .
C114 C 0.97664(11) 0.14457(18) 0.84121(12) 0.0257(6) Uani 1 1 d . .
H114 H 1.004229 0.119582 0.872652 0.031 Uiso 1 1 calc R .
C115 C 0.92326(12) 0.11509(19) 0.82354(13) 0.0300(6) Uani 1 1 d . .
H115 H 0.914094 0.069926 0.843181 0.036 Uiso 1 1 calc R .
C116 C 0.88325(11) 0.15092(18) 0.77755(13) 0.0272(6) Uani 1 1 d . .
H116 H 0.846629 0.130507 0.765838 0.033 Uiso 1 1 calc R .
C117 C 0.89625(11) 0.21653(17) 0.74838(13) 0.0269(6) Uani 1 1 d . .
H117 H 0.868673 0.240309 0.716301 0.032 Uiso 1 1 calc R .
C118 C 0.94919(11) 0.24755(17) 0.76576(12) 0.0244(6) Uani 1 1 d . .
H118 H 0.958029 0.293024 0.746176 0.029 Uiso 1 1 calc R .
C119 C 1.09065(11) 0.21982(15) 0.77803(11) 0.0202(5) Uani 1 1 d . .
C120 C 1.05947(11) 0.18376(17) 0.72547(12) 0.0253(6) Uani 1 1 d . .
H120 H 1.021620 0.171802 0.719280 0.030 Uiso 1 1 calc R .
C121 C 1.08371(12) 0.16544(19) 0.68238(13) 0.0308(7) Uani 1 1 d . .
H121 H 1.062387 0.141183 0.646445 0.037 Uiso 1 1 calc R .
C122 C 1.13890(12) 0.18227(19) 0.69133(13) 0.0296(6) Uani 1 1 d . .
H122 H 1.155282 0.170150 0.661382 0.035 Uiso 1 1 calc R .
C123 C 1.17028(12) 0.21681(18) 0.74399(13) 0.0274(6) Uani 1 1 d . .
H123 H 1.208266 0.227687 0.750151 0.033 Uiso 1 1 calc R .
C124 C 1.14669(11) 0.23561(16) 0.78772(12) 0.0234(6) Uani 1 1 d . .
H124 H 1.168343 0.258974 0.823869 0.028 Uiso 1 1 calc R .
P2 P 0.55712(3) 0.15163(4) 0.18663(3) 0.01913(15) Uani 1 1 d . .
C201 C 0.58842(10) 0.10676(16) 0.13625(11) 0.0205(5) Uani 1 1 d . .
C202 C 0.59456(11) 0.02300(17) 0.13776(12) 0.0230(6) Uani 1 1 d . .
H202 H 0.583776 -0.008121 0.165905 0.028 Uiso 1 1 calc R .
C203 C 0.61653(12) -0.01401(18) 0.09777(12) 0.0265(6) Uani 1 1 d . .
H203 H 0.620048 -0.070909 0.097699 0.032 Uiso 1 1 calc R .
C204 C 0.63340(12) 0.03226(19) 0.05779(13) 0.0288(6) Uani 1 1 d . .
H204 H 0.647608 0.006401 0.029875 0.035 Uiso 1 1 calc R .
C205 C 0.62991(12) 0.11527(19) 0.05786(12) 0.0277(6) Uani 1 1 d . .
H205 H 0.643306 0.146271 0.031573 0.033 Uiso 1 1 calc R .
C206 C 0.60655(11) 0.15308(18) 0.09685(12) 0.0242(6) Uani 1 1 d . .
H206 H 0.602994 0.209984 0.096591 0.029 Uiso 1 1 calc R .
C207 C 0.55546(11) 0.25953(17) 0.18196(12) 0.0234(6) Uani 1 1 d . .
C208 C 0.51942(12) 0.29665(18) 0.13263(14) 0.0301(6) Uani 1 1 d . .
H208 H 0.497154 0.264893 0.101051 0.036 Uiso 1 1 calc R .
C209 C 0.51596(14) 0.3796(2) 0.12951(16) 0.0376(7) Uani 1 1 d . .
H209 H 0.491700 0.404844 0.095565 0.045 Uiso 1 1 calc R .
C210 C 0.54780(14) 0.42592(19) 0.17577(16) 0.0376(8) Uani 1 1 d . .
H210 H 0.545562 0.482940 0.173467 0.045 Uiso 1 1 calc R .
C211 C 0.58279(15) 0.3895(2) 0.22526(15) 0.0388(8) Uani 1 1 d . .
H211 H 0.603909 0.421539 0.257312 0.047 Uiso 1 1 calc R .
C212 C 0.58736(13) 0.30642(18) 0.22857(13) 0.0302(6) Uani 1 1 d . .
H212 H 0.612082 0.281594 0.262395 0.036 Uiso 1 1 calc R .
C213 C 0.48717(11) 0.11850(16) 0.17247(11) 0.0200(5) Uani 1 1 d . .
C214 C 0.46722(11) 0.05041(17) 0.13853(12) 0.0231(6) Uani 1 1 d . .
H214 H 0.490302 0.020934 0.121218 0.028 Uiso 1 1 calc R .
C215 C 0.41335(11) 0.02616(17) 0.13029(12) 0.0248(6) Uani 1 1 d . .
H215 H 0.399406 -0.020236 0.107193 0.030 Uiso 1 1 calc R .
C216 C 0.37963(11) 0.06912(18) 0.15552(13) 0.0261(6) Uani 1 1 d . .
H216 H 0.342731 0.052048 0.149695 0.031 Uiso 1 1 calc R .
C217 C 0.39957(12) 0.13673(18) 0.18913(13) 0.0271(6) Uani 1 1 d . .
H217 H 0.376353 0.165868 0.206474 0.033 Uiso 1 1 calc R .
C218 C 0.45312(11) 0.16211(17) 0.19762(12) 0.0243(6) Uani 1 1 d . .
H218 H 0.466699 0.208888 0.220400 0.029 Uiso 1 1 calc R .
C219 C 0.59762(11) 0.12259(16) 0.25972(12) 0.0224(5) Uani 1 1 d . .
C220 C 0.65477(12) 0.12566(19) 0.27348(13) 0.0300(6) Uani 1 1 d . .
H220 H 0.671436 0.139668 0.244113 0.036 Uiso 1 1 calc R .
C221 C 0.68703(13) 0.1081(2) 0.33052(13) 0.0330(7) Uani 1 1 d . .
H221 H 0.726103 0.109697 0.340234 0.040 Uiso 1 1 calc R .
C222 C 0.66312(13) 0.08822(18) 0.37326(13) 0.0314(7) Uani 1 1 d . .
H222 H 0.685664 0.077163 0.412432 0.038 Uiso 1 1 calc R .
C223 C 0.60652(13) 0.08433(19) 0.35939(13) 0.0326(7) Uani 1 1 d . .
H223 H 0.590236 0.069819 0.388965 0.039 Uiso 1 1 calc R .
C224 C 0.57320(12) 0.10141(17) 0.30265(12) 0.0265(6) Uani 1 1 d . .
H224 H 0.534172 0.098725 0.293128 0.032 Uiso 1 1 calc R .
Al1 Al 0.34117(3) 0.24411(5) 0.33423(3) 0.01555(16) Uani 1 1 d . .
N1 N 0.39306(9) 0.29996(14) 0.30677(9) 0.0202(5) Uani 1 1 d . .
N2 N 0.38065(8) 0.27113(13) 0.41322(9) 0.0172(4) Uani 1 1 d . .
N3 N 0.28882(8) 0.18811(12) 0.36144(9) 0.0155(4) Uani 1 1 d . .
N4 N 0.30122(9) 0.21567(13) 0.25546(9) 0.0168(4) Uani 1 1 d . .
C1 C 0.38330(11) 0.33621(16) 0.25171(11) 0.0216(5) Uani 1 1 d . .
C2 C 0.43164(12) 0.36844(17) 0.24745(12) 0.0264(6) Uani 1 1 d . .
H2 H 0.436310 0.396615 0.214523 0.032 Uiso 1 1 calc R .
C3 C 0.47326(12) 0.35178(18) 0.30138(13) 0.0273(6) Uani 1 1 d . .
H3 H 0.511042 0.366586 0.311238 0.033 Uiso 1 1 calc R .
C4 C 0.44889(11) 0.31030(17) 0.33675(12) 0.0226(6) Uani 1 1 d . .
C5 C 0.47375(11) 0.27289(18) 0.39696(12) 0.0255(6) Uani 1 1 d . .
C6 C 0.43679(10) 0.28798(16) 0.43509(11) 0.0209(5) Uani 1 1 d . .
C7 C 0.44930(11) 0.31210(18) 0.49271(12) 0.0263(6) Uani 1 1 d . .
H7 H 0.484731 0.327119 0.517848 0.032 Uiso 1 1 calc R .
C8 C 0.39966(11) 0.31058(17) 0.50803(11) 0.0236(6) Uani 1 1 d . .
H8 H 0.395602 0.324601 0.545234 0.028 Uiso 1 1 calc R .
C9 C 0.35875(10) 0.28516(15) 0.45920(11) 0.0174(5) Uani 1 1 d . .
C10 C 0.29727(10) 0.27766(15) 0.44876(10) 0.0172(5) Uani 1 1 d . .
C11 C 0.27556(10) 0.20302(15) 0.41316(11) 0.0168(5) Uani 1 1 d . .
C12 C 0.24013(11) 0.14503(16) 0.42066(11) 0.0197(5) Uani 1 1 d . .
H12 H 0.224501 0.141744 0.452123 0.024 Uiso 1 1 calc R .
C13 C 0.23113(10) 0.09058(16) 0.37240(11) 0.0195(5) Uani 1 1 d . .
H13 H 0.208787 0.043637 0.365982 0.023 Uiso 1 1 calc R .
C14 C 0.26076(10) 0.11848(15) 0.33679(11) 0.0162(5) Uani 1 1 d . .
C15 C 0.26852(10) 0.08261(15) 0.28136(11) 0.0184(5) Uani 1 1 d . .
C16 C 0.26863(10) 0.14808(15) 0.23726(11) 0.0172(5) Uani 1 1 d . .
C17 C 0.24437(11) 0.15102(17) 0.17725(11) 0.0220(5) Uani 1 1 d . .
H17 H 0.220408 0.111749 0.153685 0.026 Uiso 1 1 calc R .
C18 C 0.26159(11) 0.22327(17) 0.15686(11) 0.0228(6) Uani 1 1 d . .
H18 H 0.250973 0.241890 0.117166 0.027 Uiso 1 1 calc R .
C19 C 0.29648(10) 0.26147(16) 0.20508(11) 0.0185(5) Uani 1 1 d . .
C20 C 0.32541(11) 0.34159(16) 0.20997(11) 0.0210(5) Uani 1 1 d . .
C21 C 0.26795(11) 0.35173(16) 0.41387(12) 0.0212(5) Uani 1 1 d . .
H21A H 0.282363 0.400755 0.436187 0.032 Uiso 1 1 calc GR .
H21B H 0.228191 0.347800 0.407845 0.032 Uiso 1 1 calc GR .
H21C H 0.274678 0.353693 0.375434 0.032 Uiso 1 1 calc GR .
C22 C 0.28480(12) 0.27497(17) 0.50811(11) 0.0239(6) Uani 1 1 d . .
H22A H 0.302552 0.227650 0.530605 0.036 Uiso 1 1 calc GR .
H22B H 0.244825 0.271750 0.500784 0.036 Uiso 1 1 calc GR .
H22C H 0.299092 0.323786 0.530758 0.036 Uiso 1 1 calc GR .
C23 C 0.32447(11) 0.03808(17) 0.29683(12) 0.0244(6) Uani 1 1 d . .
H23A H 0.354436 0.076008 0.314607 0.037 Uiso 1 1 calc GR .
H23B H 0.329448 0.015309 0.260761 0.037 Uiso 1 1 calc GR .
H23C H 0.324983 -0.005299 0.324928 0.037 Uiso 1 1 calc GR .
C24 C 0.22255(12) 0.02166(17) 0.25446(12) 0.0262(6) Uani 1 1 d . .
H24A H 0.222825 -0.020056 0.283699 0.039 Uiso 1 1 calc GR .
H24B H 0.228623 -0.003172 0.219559 0.039 Uiso 1 1 calc GR .
H24C H 0.186792 0.049195 0.242911 0.039 Uiso 1 1 calc GR .
C25 C 0.29325(12) 0.40517(17) 0.23378(12) 0.0272(6) Uani 1 1 d . .
H25A H 0.291239 0.388204 0.272564 0.041 Uiso 1 1 calc GR .
H25B H 0.255842 0.410520 0.206279 0.041 Uiso 1 1 calc GR .
H25C H 0.312271 0.457081 0.237573 0.041 Uiso 1 1 calc GR .
C26 C 0.32750(13) 0.36820(18) 0.14897(12) 0.0291(6) Uani 1 1 d . .
H26A H 0.345635 0.420763 0.152279 0.044 Uiso 1 1 calc GR .
H26B H 0.289872 0.372222 0.121778 0.044 Uiso 1 1 calc GR .
H26C H 0.348335 0.328619 0.133818 0.044 Uiso 1 1 calc GR .
C27 C 0.47962(13) 0.18123(19) 0.38982(14) 0.0325(7) Uani 1 1 d . .
H27A H 0.443012 0.157431 0.372323 0.049 Uiso 1 1 calc GR .
H27B H 0.497147 0.157005 0.428653 0.049 Uiso 1 1 calc GR .
H27C H 0.502411 0.171127 0.363974 0.049 Uiso 1 1 calc GR .
C28 C 0.53104(12) 0.3074(2) 0.42676(14) 0.0374(8) Uani 1 1 d . .
H28A H 0.554446 0.298568 0.401376 0.056 Uiso 1 1 calc GR .
H28B H 0.547401 0.280509 0.464829 0.056 Uiso 1 1 calc GR .
H28C H 0.528088 0.365209 0.433234 0.056 Uiso 1 1 calc GR .
Al51 Al 0.81655(3) 0.34721(5) 0.58250(3) 0.01871(17) Uani 1 1 d . .
N51 N 0.87772(9) 0.39501(14) 0.63939(10) 0.0239(5) Uani 1 1 d . .
N52 N 0.78821(9) 0.31366(13) 0.64377(10) 0.0213(5) Uani 1 1 d . .
N53 N 0.75518(9) 0.30225(13) 0.52543(10) 0.0214(5) Uani 1 1 d . .
N54 N 0.84569(9) 0.37926(13) 0.52108(10) 0.0216(5) Uani 1 1 d . .
C51 C 0.93003(11) 0.40689(18) 0.63420(13) 0.0290(6) Uani 1 1 d . .
C52 C 0.96179(13) 0.4467(2) 0.68345(14) 0.0369(8) Uani 1 1 d . .
H52 H 0.999272 0.462100 0.691147 0.044 Uiso 1 1 calc R .
C53 C 0.92890(13) 0.46066(19) 0.72058(14) 0.0352(7) Uani 1 1 d . .
H53 H 0.939978 0.487549 0.757641 0.042 Uiso 1 1 calc R .
C54 C 0.87803(12) 0.42828(16) 0.69332(12) 0.0267(6) Uani 1 1 d . .
C55 C 0.82622(13) 0.42971(17) 0.71157(12) 0.0283(6) Uani 1 1 d . .
C56 C 0.79642(11) 0.35065(17) 0.69822(12) 0.0245(6) Uani 1 1 d . .
C57 C 0.77064(12) 0.3065(2) 0.73105(13) 0.0309(7) Uani 1 1 d . .
H57 H 0.769775 0.318779 0.769807 0.037 Uiso 1 1 calc R .
C58 C 0.74552(12) 0.2392(2) 0.69623(14) 0.0324(7) Uani 1 1 d . .
H58 H 0.725171 0.197631 0.707541 0.039 Uiso 1 1 calc R .
C59 C 0.75625(11) 0.24554(17) 0.64304(13) 0.0254(6) Uani 1 1 d . .
C60 C 0.74296(12) 0.18969(17) 0.59097(13) 0.0284(6) Uani 1 1 d . .
C61 C 0.72412(11) 0.23708(16) 0.53386(13) 0.0238(6) Uani 1 1 d . .
C62 C 0.68163(12) 0.22344(17) 0.48335(13) 0.0279(6) Uani 1 1 d . .
H62 H 0.654352 0.182623 0.477476 0.033 Uiso 1 1 calc R .
C63 C 0.68591(12) 0.28173(17) 0.44127(13) 0.0266(6) Uani 1 1 d . .
H63 H 0.661886 0.287394 0.402047 0.032 Uiso 1 1 calc R .
C64 C 0.73102(11) 0.32815(16) 0.46774(12) 0.0218(5) Uani 1 1 d . .
C65 C 0.75315(11) 0.40105(16) 0.44439(11) 0.0210(5) Uani 1 1 d . .
C66 C 0.81549(11) 0.40024(16) 0.46373(12) 0.0218(5) Uani 1 1 d . .
C67 C 0.85092(12) 0.42560(18) 0.43345(13) 0.0280(6) Uani 1 1 d . .
H67 H 0.840859 0.443796 0.393662 0.034 Uiso 1 1 calc R .
C68 C 0.90506(12) 0.41932(19) 0.47299(14) 0.0313(7) Uani 1 1 d . .
H68 H 0.938222 0.432047 0.464480 0.038 Uiso 1 1 calc R .
C69 C 0.90101(11) 0.39158(17) 0.52571(13) 0.0260(6) Uani 1 1 d . .
C70 C 0.94518(12) 0.3712(2) 0.58274(14) 0.0332(7) Uani 1 1 d . .
C71 C 0.78759(14) 0.49669(19) 0.67655(14) 0.0360(7) Uani 1 1 d . .
H71A H 0.805565 0.549123 0.686936 0.054 Uiso 1 1 calc GR .
H71B H 0.752963 0.496098 0.686493 0.054 Uiso 1 1 calc GR .
H71C H 0.779799 0.487256 0.634068 0.054 Uiso 1 1 calc GR .
C72 C 0.84039(16) 0.4492(2) 0.77791(13) 0.0402(8) Uani 1 1 d . .
H72A H 0.858284 0.501985 0.785791 0.060 Uiso 1 1 calc GR .
H72B H 0.865447 0.408034 0.800942 0.060 Uiso 1 1 calc GR .
H72C H 0.806459 0.449935 0.789210 0.060 Uiso 1 1 calc GR .
C73 C 0.79501(14) 0.14055(19) 0.59235(16) 0.0383(8) Uani 1 1 d . .
H73A H 0.824035 0.177143 0.588837 0.057 Uiso 1 1 calc GR .
H73B H 0.785902 0.102384 0.559326 0.057 Uiso 1 1 calc GR .
H73C H 0.808048 0.111015 0.629752 0.057 Uiso 1 1 calc GR .
C74 C 0.69806(14) 0.1297(2) 0.59334(17) 0.0427(8) Uani 1 1 d . .
H74A H 0.710892 0.097870 0.629687 0.064 Uiso 1 1 calc GR .
H74B H 0.690018 0.093891 0.559004 0.064 Uiso 1 1 calc GR .
H74C H 0.664528 0.159070 0.592852 0.064 Uiso 1 1 calc GR .
C75 C 0.73427(11) 0.47797(16) 0.46911(12) 0.0228(6) Uani 1 1 d . .
H75A H 0.693861 0.480039 0.456567 0.034 Uiso 1 1 calc GR .
H75B H 0.748570 0.525370 0.454077 0.034 Uiso 1 1 calc GR .
H75C H 0.748399 0.477330 0.512389 0.034 Uiso 1 1 calc GR .
C76 C 0.73056(12) 0.40335(19) 0.37686(12) 0.0291(6) Uani 1 1 d . .
H76A H 0.743951 0.356366 0.360412 0.044 Uiso 1 1 calc GR .
H76B H 0.743138 0.452596 0.362270 0.044 Uiso 1 1 calc GR .
H76C H 0.690141 0.402581 0.364657 0.044 Uiso 1 1 calc GR .
C77 C 0.94990(14) 0.2787(2) 0.58986(17) 0.0436(8) Uani 1 1 d . .
H77A H 0.977870 0.265455 0.627342 0.065 Uiso 1 1 calc GR .
H77B H 0.960614 0.255624 0.557035 0.065 Uiso 1 1 calc GR .
H77C H 0.914199 0.256489 0.589717 0.065 Uiso 1 1 calc GR .
C78 C 1.00079(13) 0.4043(3) 0.58087(17) 0.0520(10) Uani 1 1 d . .
H78A H 0.997884 0.462645 0.574496 0.078 Uiso 1 1 calc GR .
H78B H 1.010876 0.378754 0.548474 0.078 Uiso 1 1 calc GR .
H78C H 1.029170 0.392843 0.618435 0.078 Uiso 1 1 calc GR .

loop_
_atom_site_aniso_label
_atom_site_aniso_U_11
_atom_site_aniso_U_22
_atom_site_aniso_U_33
_atom_site_aniso_U_23
_atom_site_aniso_U_13
_atom_site_aniso_U_12
Cl11 0.0339(4) 0.0427(5) 0.0545(5) 0.0011(4) 0.0187(4) 0.0136(3)
Cl12 0.0720(6) 0.0688(6) 0.0279(4) 0.0169(4) 0.0268(4) 0.0320(5)
C91 0.0371(17) 0.0323(16) 0.0244(14) 0.0068(12) 0.0127(12) 0.0129(13)
Cl21 0.1279(12) 0.0734(8) 0.0601(7) -0.0059(6) 0.0420(8) 0.0237(8)
Cl22 0.1068(13) 0.1307(15) 0.1019(12) -0.0075(11) 0.0080(10) 0.0532(11)
C92 0.105(5) 0.080(4) 0.142(6) 0.027(4) -0.014(4) -0.014(4)
Cl31 0.0505(7) 0.0827(9) 0.1359(13) -0.0447(9) 0.0278(7) -0.0064(6)
Cl32 0.0647(8) 0.0954(10) 0.1290(12) -0.0289(9) 0.0494(8) 0.0134(7)
C93 0.099(4) 0.037(2) 0.228(8) 0.034(4) 0.108(5) 0.032(3)
P1 0.0182(3) 0.0172(3) 0.0195(3) 0.0005(3) 0.0029(3) 0.0010(3)
C101 0.0240(14) 0.0208(13) 0.0226(13) -0.0020(11) -0.0027(11) 0.0020(11)
C102 0.0263(15) 0.0230(15) 0.0410(17) 0.0042(13) 0.0013(13) -0.0011(12)
C103 0.0329(17) 0.0238(16) 0.056(2) 0.0050(15) -0.0033(15) -0.0037(13)
C104 0.0426(19) 0.0212(15) 0.050(2) -0.0028(14) -0.0126(16) 0.0038(14)
C105 0.052(2) 0.0352(18) 0.0360(17) -0.0068(15) 0.0028(15) 0.0193(16)
C106 0.0410(18) 0.0286(16) 0.0318(16) 0.0002(13) 0.0084(14) 0.0072(13)
C107 0.0180(12) 0.0217(13) 0.0229(13) 0.0017(11) 0.0033(10) 0.0005(10)
C108 0.0339(16) 0.0239(14) 0.0232(14) -0.0022(11) 0.0033(12) 0.0036(12)
C109 0.0411(18) 0.0365(17) 0.0208(14) -0.0050(12) 0.0026(13) 0.0027(14)
C110 0.0295(15) 0.0360(17) 0.0227(14) 0.0074(12) 0.0016(12) 0.0033(13)
C111 0.0232(14) 0.0240(14) 0.0313(15) 0.0038(12) 0.0039(12) 0.0025(11)
C112 0.0183(13) 0.0223(13) 0.0260(14) -0.0017(11) 0.0043(11) 0.0016(10)
C113 0.0184(12) 0.0205(13) 0.0204(12) -0.0023(10) 0.0062(10) 0.0012(10)
C114 0.0203(13) 0.0308(15) 0.0254(14) 0.0065(12) 0.0063(11) 0.0036(11)
C115 0.0265(15) 0.0314(16) 0.0351(16) 0.0076(13) 0.0138(12) -0.0019(12)
C116 0.0171(13) 0.0298(15) 0.0355(15) -0.0014(12) 0.0090(12) 0.0000(11)
C117 0.0203(13) 0.0268(15) 0.0304(15) 0.0017(12) 0.0030(11) 0.0065(11)
C118 0.0237(14) 0.0210(13) 0.0278(14) 0.0057(11) 0.0067(11) 0.0046(11)
C119 0.0191(13) 0.0174(12) 0.0221(13) 0.0019(10) 0.0036(10) 0.0008(10)
C120 0.0176(13) 0.0283(15) 0.0280(14) -0.0028(12) 0.0038(11) -0.0022(11)
C121 0.0270(15) 0.0393(17) 0.0230(14) -0.0059(12) 0.0031(12) -0.0002(13)
C122 0.0284(15) 0.0338(16) 0.0295(15) 0.0013(12) 0.0133(12) 0.0012(13)
C123 0.0201(13) 0.0286(15) 0.0344(15) 0.0031(12) 0.0097(12) -0.0011(11)
C124 0.0195(13) 0.0227(14) 0.0246(13) 0.0001(11) 0.0016(11) -0.0030(11)
P2 0.0175(3) 0.0212(3) 0.0191(3) -0.0026(3) 0.0064(3) -0.0023(3)
C201 0.0159(12) 0.0265(14) 0.0192(12) -0.0016(11) 0.0054(10) -0.0006(10)
C202 0.0207(13) 0.0270(14) 0.0226(13) 0.0030(11) 0.0088(11) 0.0010(11)
C203 0.0258(14) 0.0261(15) 0.0300(15) 0.0007(12) 0.0123(12) 0.0056(12)
C204 0.0252(14) 0.0381(17) 0.0272(14) 0.0009(12) 0.0141(12) 0.0078(12)
C205 0.0238(14) 0.0364(16) 0.0262(14) 0.0079(12) 0.0126(12) 0.0032(12)
C206 0.0195(13) 0.0266(14) 0.0269(14) 0.0029(11) 0.0076(11) 0.0006(11)
C207 0.0228(13) 0.0235(14) 0.0278(14) -0.0038(11) 0.0133(11) -0.0040(11)
C208 0.0288(15) 0.0263(15) 0.0339(16) -0.0015(12) 0.0078(13) -0.0020(12)
C209 0.0389(18) 0.0284(16) 0.0472(19) 0.0071(14) 0.0155(15) 0.0004(14)
C210 0.0460(19) 0.0226(15) 0.053(2) -0.0010(14) 0.0275(16) -0.0083(14)
C211 0.050(2) 0.0317(17) 0.0404(18) -0.0112(14) 0.0220(16) -0.0209(15)
C212 0.0344(16) 0.0289(15) 0.0292(15) -0.0039(12) 0.0125(13) -0.0120(13)
C213 0.0183(12) 0.0206(13) 0.0209(12) 0.0012(10) 0.0056(10) 0.0004(10)
C214 0.0212(13) 0.0231(14) 0.0252(13) -0.0040(11) 0.0075(11) 0.0017(11)
C215 0.0213(13) 0.0225(14) 0.0284(14) -0.0036(11) 0.0043(11) -0.0020(11)
C216 0.0185(13) 0.0301(15) 0.0304(14) 0.0016(12) 0.0083(11) -0.0015(11)
C217 0.0230(14) 0.0295(15) 0.0318(15) -0.0032(12) 0.0127(12) 0.0038(12)
C218 0.0246(14) 0.0233(14) 0.0265(14) -0.0052(11) 0.0101(11) -0.0014(11)
C219 0.0238(14) 0.0225(13) 0.0202(13) -0.0030(10) 0.0055(11) -0.0014(11)
C220 0.0246(14) 0.0393(17) 0.0256(14) -0.0031(13) 0.0071(12) -0.0053(13)
C221 0.0257(15) 0.0398(18) 0.0294(15) -0.0057(13) 0.0021(12) -0.0003(13)
C222 0.0373(17) 0.0309(16) 0.0218(14) -0.0027(12) 0.0027(12) 0.0102(13)
C223 0.0399(17) 0.0358(17) 0.0258(14) 0.0034(13) 0.0157(13) 0.0101(14)
C224 0.0277(15) 0.0276(15) 0.0259(14) -0.0003(12) 0.0108(12) 0.0060(12)
Al1 0.0152(4) 0.0194(4) 0.0129(3) 0.0001(3) 0.0056(3) -0.0018(3)
N1 0.0202(11) 0.0258(12) 0.0157(10) -0.0012(9) 0.0073(9) -0.0048(9)
N2 0.0146(10) 0.0208(11) 0.0169(10) 0.0005(8) 0.0058(8) 0.0009(8)
N3 0.0170(10) 0.0178(10) 0.0121(9) 0.0001(8) 0.0054(8) -0.0014(8)
N4 0.0177(10) 0.0192(11) 0.0147(10) 0.0007(8) 0.0067(8) 0.0007(8)
C1 0.0284(14) 0.0226(13) 0.0176(12) -0.0026(10) 0.0128(11) -0.0033(11)
C2 0.0343(16) 0.0263(14) 0.0255(14) -0.0022(11) 0.0193(12) -0.0087(12)
C3 0.0258(14) 0.0306(15) 0.0306(15) -0.0079(12) 0.0159(12) -0.0091(12)
C4 0.0185(13) 0.0279(14) 0.0232(13) -0.0045(11) 0.0093(11) -0.0037(11)
C5 0.0149(12) 0.0372(16) 0.0251(14) -0.0026(12) 0.0069(11) -0.0005(11)
C6 0.0161(12) 0.0259(14) 0.0199(13) 0.0004(11) 0.0041(10) -0.0009(10)
C7 0.0190(13) 0.0346(16) 0.0219(13) -0.0017(12) 0.0013(11) -0.0020(12)
C8 0.0245(14) 0.0308(15) 0.0142(12) -0.0011(11) 0.0038(10) 0.0007(12)
C9 0.0206(13) 0.0172(12) 0.0151(11) 0.0016(9) 0.0067(10) 0.0016(10)
C10 0.0195(12) 0.0196(12) 0.0134(11) 0.0007(10) 0.0064(10) 0.0024(10)
C11 0.0170(12) 0.0191(12) 0.0149(11) 0.0022(10) 0.0057(9) 0.0045(10)
C12 0.0195(12) 0.0235(13) 0.0192(12) 0.0050(10) 0.0104(10) 0.0029(10)
C13 0.0175(12) 0.0195(13) 0.0231(13) 0.0022(10) 0.0085(10) -0.0013(10)
C14 0.0143(11) 0.0169(12) 0.0174(12) 0.0006(10) 0.0046(9) -0.0001(9)
C15 0.0187(12) 0.0188(12) 0.0193(12) -0.0009(10) 0.0080(10) -0.0011(10)
C16 0.0161(12) 0.0190(12) 0.0173(12) -0.0032(10) 0.0061(10) 0.0004(10)
C17 0.0207(13) 0.0275(14) 0.0170(12) -0.0039(11) 0.0044(10) -0.0030(11)
C18 0.0250(14) 0.0298(15) 0.0141(12) 0.0018(11) 0.0069(10) 0.0017(11)
C19 0.0203(12) 0.0229(13) 0.0148(11) 0.0028(10) 0.0089(10) 0.0032(10)
C20 0.0260(14) 0.0234(13) 0.0159(12) 0.0020(10) 0.0100(10) 0.0003(11)
C21 0.0218(13) 0.0201(13) 0.0229(13) 0.0010(10) 0.0084(11) 0.0029(11)
C22 0.0273(14) 0.0280(14) 0.0188(13) -0.0013(11) 0.0106(11) 0.0009(12)
C23 0.0269(14) 0.0235(14) 0.0255(14) 0.0038(11) 0.0120(11) 0.0055(11)
C24 0.0299(15) 0.0258(14) 0.0245(14) -0.0060(11) 0.0110(12) -0.0085(12)
C25 0.0343(16) 0.0234(14) 0.0256(14) 0.0008(11) 0.0120(12) 0.0015(12)
C26 0.0394(17) 0.0306(16) 0.0199(13) 0.0056(11) 0.0128(12) -0.0045(13)
C27 0.0258(15) 0.0383(17) 0.0362(16) 0.0009(14) 0.0135(13) 0.0095(13)
C28 0.0193(14) 0.061(2) 0.0319(16) -0.0043(15) 0.0071(12) -0.0073(14)
Al51 0.0172(4) 0.0165(4) 0.0219(4) 0.0023(3) 0.0051(3) -0.0002(3)
N51 0.0215(11) 0.0229(12) 0.0246(11) 0.0030(9) 0.0032(9) -0.0023(9)
N52 0.0199(11) 0.0199(11) 0.0233(11) 0.0053(9) 0.0053(9) 0.0014(9)
N53 0.0207(11) 0.0183(11) 0.0249(11) -0.0006(9) 0.0067(9) -0.0023(9)
N54 0.0196(11) 0.0206(11) 0.0249(11) 0.0029(9) 0.0072(9) 0.0011(9)
C51 0.0192(13) 0.0297(15) 0.0335(15) 0.0110(12) 0.0013(12) -0.0030(12)
C52 0.0265(15) 0.0377(18) 0.0357(17) 0.0150(14) -0.0063(13) -0.0111(13)
C53 0.0392(18) 0.0264(15) 0.0283(15) 0.0071(12) -0.0070(13) -0.0064(13)
C54 0.0321(15) 0.0185(13) 0.0231(13) 0.0062(11) -0.0010(11) 0.0000(11)
C55 0.0354(16) 0.0228(14) 0.0228(14) 0.0016(11) 0.0031(12) 0.0076(12)
C56 0.0228(13) 0.0262(14) 0.0225(13) 0.0065(11) 0.0041(11) 0.0101(11)
C57 0.0249(14) 0.0429(18) 0.0259(14) 0.0093(13) 0.0092(12) 0.0108(13)
C58 0.0214(14) 0.0385(17) 0.0387(17) 0.0142(14) 0.0112(13) 0.0031(13)
C59 0.0193(13) 0.0239(14) 0.0323(15) 0.0101(12) 0.0067(11) 0.0023(11)
C60 0.0251(14) 0.0207(14) 0.0372(16) 0.0073(12) 0.0066(12) -0.0041(11)
C61 0.0227(13) 0.0166(13) 0.0324(15) -0.0013(11) 0.0089(11) -0.0018(11)
C62 0.0270(15) 0.0211(14) 0.0346(16) -0.0064(12) 0.0080(12) -0.0060(11)
C63 0.0263(14) 0.0272(15) 0.0245(14) -0.0067(11) 0.0052(11) -0.0026(12)
C64 0.0214(13) 0.0208(13) 0.0234(13) -0.0034(11) 0.0069(11) 0.0008(11)
C65 0.0218(13) 0.0232(13) 0.0185(12) -0.0011(10) 0.0066(10) 0.0000(11)
C66 0.0237(14) 0.0195(13) 0.0236(13) -0.0002(10) 0.0095(11) 0.0018(11)
C67 0.0283(15) 0.0323(16) 0.0266(14) 0.0022(12) 0.0130(12) 0.0000(12)
C68 0.0253(15) 0.0346(16) 0.0399(17) 0.0035(13) 0.0185(13) -0.0007(12)
C69 0.0198(13) 0.0239(14) 0.0349(15) 0.0025(12) 0.0091(12) 0.0010(11)
C70 0.0191(14) 0.0398(18) 0.0401(17) 0.0115(14) 0.0083(13) 0.0016(12)
C71 0.0475(19) 0.0267(16) 0.0302(16) 0.0021(13) 0.0066(14) 0.0153(14)
C72 0.058(2) 0.0336(17) 0.0245(15) -0.0018(13) 0.0062(15) 0.0062(16)
C73 0.0373(18) 0.0205(15) 0.055(2) 0.0052(14) 0.0113(16) 0.0050(13)
C74 0.0391(19) 0.0296(17) 0.055(2) 0.0136(15) 0.0088(16) -0.0117(14)
C75 0.0227(13) 0.0239(14) 0.0216(13) 0.0019(11) 0.0066(11) 0.0023(11)
C76 0.0305(15) 0.0348(16) 0.0218(14) -0.0009(12) 0.0077(12) 0.0016(13)
C77 0.0347(18) 0.047(2) 0.051(2) 0.0163(17) 0.0155(16) 0.0199(16)
C78 0.0188(15) 0.083(3) 0.053(2) 0.018(2) 0.0083(15) -0.0034(17)

loop_
_atom_type_symbol
_atom_type_description
_atom_type_scat_dispersion_real
_atom_type_scat_dispersion_imag
_atom_type_scat_source
C C 0.0033 0.0016 'International Tables Vol C Tables 4.2.6.8 and 6.1.1.4'
H H 0.0000 0.0000 'International Tables Vol C Tables 4.2.6.8 and 6.1.1.4'
Al Al 0.0645 0.0514 'International Tables Vol C Tables 4.2.6.8 and 6.1.1.4'
Cl Cl 0.1484 0.1585 'International Tables Vol C Tables 4.2.6.8 and 6.1.1.4'
N N 0.0061 0.0033 'International Tables Vol C Tables 4.2.6.8 and 6.1.1.4'
P P 0.1023 0.0942 'International Tables Vol C Tables 4.2.6.8 and 6.1.1.4'

loop_
_geom_angle_atom_site_label_1
_geom_angle_atom_site_label_2
_geom_angle_atom_site_label_3
_geom_angle
Cl11 C91 H91A 109.4
Cl11 C91 H91B 109.4
Cl12 C91 Cl11 111.01(16)
Cl12 C91 H91A 109.4
Cl12 C91 H91B 109.4
H91A C91 H91B 108.0
Cl21 C92 H92A 108.9
Cl21 C92 H92B 108.9
Cl22 C92 Cl21 113.3(4)
Cl22 C92 H92A 108.9
Cl22 C92 H92B 108.9
H92A C92 H92B 107.7
Cl31 C93 Cl32 109.9(3)
Cl31 C93 H93A 109.7
Cl31 C93 H93B 109.7
Cl32 C93 H93A 109.7
Cl32 C93 H93B 109.7
H93A C93 H93B 108.2
C107 P1 C101 110.40(13)
C107 P1 C113 108.49(13)
C113 P1 C101 108.20(13)
C119 P1 C101 110.30(13)
C119 P1 C107 109.66(12)
C119 P1 C113 109.75(12)
C102 C101 P1 121.9(2)
C102 C101 C106 119.9(3)
C106 C101 P1 118.1(2)
C101 C102 H102 120.2
C103 C102 C101 119.5(3)
C103 C102 H102 120.2
C102 C103 H103 119.8
C104 C103 C102 120.5(3)
C104 C103 H103 119.8
C103 C104 H104 119.8
C103 C104 C105 120.4(3)
C105 C104 H104 119.8
C104 C105 H105 120.0
C104 C105 C106 120.0(3)
C106 C105 H105 120.0
C101 C106 H106 120.2
C105 C106 C101 119.6(3)
C105 C106 H106 120.2
C108 C107 P1 121.1(2)
C108 C107 C112 120.1(3)
C112 C107 P1 118.5(2)
C107 C108 H108 120.2
C109 C108 C107 119.6(3)
C109 C108 H108 120.2
C108 C109 H109 119.9
C110 C109 C108 120.2(3)
C110 C109 H109 119.9
C109 C110 H110 119.7
C109 C110 C111 120.6(3)
C111 C110 H110 119.7
C110 C111 H111 120.0
C112 C111 C110 120.0(3)
C112 C111 H111 120.0
C107 C112 H112 120.2
C111 C112 C107 119.5(3)
C111 C112 H112 120.2
C114 C113 P1 120.5(2)
C114 C113 C118 120.4(2)
C118 C113 P1 119.0(2)
C113 C114 H114 120.3
C115 C114 C113 119.4(3)
C115 C114 H114 120.3
C114 C115 H115 119.8
C116 C115 C114 120.4(3)
C116 C115 H115 119.8
C115 C116 H116 119.9
C115 C116 C117 120.3(3)
C117 C116 H116 119.9
C116 C117 H117 119.9
C118 C117 C116 120.3(3)
C118 C117 H117 119.9
C113 C118 H118 120.4
C117 C118 C113 119.2(3)
C117 C118 H118 120.4
C120 C119 P1 120.4(2)
C120 C119 C124 120.0(3)
C124 C119 P1 119.6(2)
C119 C120 H120 120.1
C121 C120 C119 119.9(3)
C121 C120 H120 120.1
C120 C121 H121 119.8
C120 C121 C122 120.3(3)
C122 C121 H121 119.8
C121 C122 H122 120.0
C121 C122 C123 120.0(3)
C123 C122 H122 120.0
C122 C123 H123 119.7
C124 C123 C122 120.5(3)
C124 C123 H123 119.7
C119 C124 H124 120.4
C123 C124 C119 119.3(3)
C123 C124 H124 120.4
C201 P2 C207 112.41(13)
C201 P2 C213 111.46(12)
C201 P2 C219 107.08(12)
C213 P2 C207 106.95(13)
C219 P2 C207 108.92(13)
C219 P2 C213 110.01(12)
C202 C201 P2 117.8(2)
C206 C201 P2 121.7(2)
C206 C201 C202 120.6(2)
C201 C202 H202 120.4
C203 C202 C201 119.3(3)
C203 C202 H202 120.4
C202 C203 H203 120.1
C202 C203 C204 119.8(3)
C204 C203 H203 120.1
C203 C204 H204 119.4
C205 C204 C203 121.2(3)
C205 C204 H204 119.4
C204 C205 H205 120.3
C204 C205 C206 119.4(3)
C206 C205 H205 120.3
C201 C206 H206 120.2
C205 C206 C201 119.5(3)
C205 C206 H206 120.2
C208 C207 P2 119.4(2)
C208 C207 C212 119.6(3)
C212 C207 P2 120.8(2)
C207 C208 H208 119.9
C209 C208 C207 120.1(3)
C209 C208 H208 119.9
C208 C209 H209 120.0
C210 C209 C208 120.0(3)
C210 C209 H209 120.0
C209 C210 H210 119.9
C211 C210 C209 120.1(3)
C211 C210 H210 119.9
C210 C211 H211 119.8
C210 C211 C212 120.5(3)
C212 C211 H211 119.8
C207 C212 H212 120.2
C211 C212 C207 119.6(3)
C211 C212 H212 120.2
C214 C213 P2 121.5(2)
C214 C213 C218 120.4(2)
C218 C213 P2 118.1(2)
C213 C214 H214 120.4
C215 C214 C213 119.2(2)
C215 C214 H214 120.4
C214 C215 H215 119.8
C214 C215 C216 120.4(3)
C216 C215 H215 119.8
C215 C216 H216 119.9
C217 C216 C215 120.2(3)
C217 C216 H216 119.9
C216 C217 H217 119.9
C216 C217 C218 120.2(3)
C218 C217 H217 119.9
C213 C218 H218 120.2
C217 C218 C213 119.5(3)
C217 C218 H218 120.2
C220 C219 P2 117.9(2)
C220 C219 C224 120.4(3)
C224 C219 P2 121.6(2)
C219 C220 H220 120.4
C221 C220 C219 119.1(3)
C221 C220 H220 120.4
C220 C221 H221 119.7
C222 C221 C220 120.7(3)
C222 C221 H221 119.7
C221 C222 H222 119.9
C221 C222 C223 120.1(3)
C223 C222 H222 119.9
C222 C223 H223 119.8
C222 C223 C224 120.5(3)
C224 C223 H223 119.8
C219 C224 H224 120.4
C223 C224 C219 119.2(3)
C223 C224 H224 120.4
N1 Al1 N2 90.62(10)
N1 Al1 N3 179.72(11)
N1 Al1 N4 90.11(9)
N2 Al1 N3 89.63(9)
N2 Al1 N4 179.17(10)
N3 Al1 N4 89.63(9)
C1 N1 Al1 126.56(18)
C4 N1 Al1 126.65(18)
C4 N1 C1 106.8(2)
C6 N2 Al1 126.24(17)
C9 N2 Al1 126.91(17)
C9 N2 C6 106.6(2)
C11 N3 Al1 126.85(17)
C14 N3 Al1 126.09(16)
C14 N3 C11 106.7(2)
C16 N4 Al1 126.83(17)
C16 N4 C19 106.8(2)
C19 N4 Al1 126.26(18)
N1 C1 C20 120.1(2)
C2 C1 N1 109.4(2)
C2 C1 C20 130.2(2)
C1 C2 H2 126.4
C1 C2 C3 107.2(2)
C3 C2 H2 126.4
C2 C3 H3 126.3
C4 C3 C2 107.4(2)
C4 C3 H3 126.3
N1 C4 C5 120.0(2)
C3 C4 N1 109.3(2)
C3 C4 C5 130.5(3)
C4 C5 C6 110.0(2)
C4 C5 C27 109.2(2)
C4 C5 C28 110.4(2)
C6 C5 C27 109.1(2)
C6 C5 C28 109.9(2)
C28 C5 C27 108.1(2)
N2 C6 C5 119.9(2)
C7 C6 N2 109.3(2)
C7 C6 C5 130.6(2)
C6 C7 H7 126.3
C6 C7 C8 107.4(2)
C8 C7 H7 126.3
C7 C8 H8 126.4
C9 C8 C7 107.1(2)
C9 C8 H8 126.4
N2 C9 C10 120.1(2)
C8 C9 N2 109.5(2)
C8 C9 C10 130.2(2)
C9 C10 C21 109.2(2)
C9 C10 C22 110.2(2)
C11 C10 C9 110.1(2)
C11 C10 C21 108.7(2)
C11 C10 C22 110.3(2)
C22 C10 C21 108.3(2)
N3 C11 C10 119.7(2)
C12 C11 N3 109.7(2)
C12 C11 C10 130.5(2)
C11 C12 H12 126.5
C11 C12 C13 107.0(2)
C13 C12 H12 126.5
C12 C13 H13 126.3
C14 C13 C12 107.3(2)
C14 C13 H13 126.3
N3 C14 C15 120.5(2)
C13 C14 N3 109.2(2)
C13 C14 C15 130.2(2)
C14 C15 C23 109.8(2)
C14 C15 C24 109.7(2)
C16 C15 C14 110.4(2)
C16 C15 C23 108.2(2)
C16 C15 C24 110.5(2)
C24 C15 C23 108.2(2)
N4 C16 C15 119.7(2)
C17 C16 N4 109.4(2)
C17 C16 C15 130.6(2)
C16 C17 H17 126.3
C16 C17 C18 107.4(2)
C18 C17 H17 126.3
C17 C18 H18 126.4
C19 C18 C17 107.2(2)
C19 C18 H18 126.4
N4 C19 C20 120.3(2)
C18 C19 N4 109.2(2)
C18 C19 C20 130.5(2)
C1 C20 C19 110.8(2)
C1 C20 C25 108.7(2)
C1 C20 C26 109.3(2)
C19 C20 C25 109.3(2)
C19 C20 C26 109.8(2)
C26 C20 C25 108.9(2)
C10 C21 H21A 109.5
C10 C21 H21B 109.5
C10 C21 H21C 109.5
H21A C21 H21B 109.5
H21A C21 H21C 109.5
H21B C21 H21C 109.5
C10 C22 H22A 109.5
C10 C22 H22B 109.5
C10 C22 H22C 109.5
H22A C22 H22B 109.5
H22A C22 H22C 109.5
H22B C22 H22C 109.5
C15 C23 H23A 109.5
C15 C23 H23B 109.5
C15 C23 H23C 109.5
H23A C23 H23B 109.5
H23A C23 H23C 109.5
H23B C23 H23C 109.5
C15 C24 H24A 109.5
C15 C24 H24B 109.5
C15 C24 H24C 109.5
H24A C24 H24B 109.5
H24A C24 H24C 109.5
H24B C24 H24C 109.5
C20 C25 H25A 109.5
C20 C25 H25B 109.5
C20 C25 H25C 109.5
H25A C25 H25B 109.5
H25A C25 H25C 109.5
H25B C25 H25C 109.5
C20 C26 H26A 109.5
C20 C26 H26B 109.5
C20 C26 H26C 109.5
H26A C26 H26B 109.5
H26A C26 H26C 109.5
H26B C26 H26C 109.5
C5 C27 H27A 109.5
C5 C27 H27B 109.5
C5 C27 H27C 109.5
H27A C27 H27B 109.5
H27A C27 H27C 109.5
H27B C27 H27C 109.5
C5 C28 H28A 109.5
C5 C28 H28B 109.5
C5 C28 H28C 109.5
H28A C28 H28B 109.5
H28A C28 H28C 109.5
H28B C28 H28C 109.5
N51 Al51 N52 89.91(10)
N51 Al51 N54 90.09(10)
N52 Al51 N54 179.04(11)
N53 Al51 N51 178.62(11)
N53 Al51 N52 90.54(10)
N53 Al51 N54 89.48(10)
C51 N51 Al51 126.7(2)
C51 N51 C54 106.8(2)
C54 N51 Al51 126.45(19)
C56 N52 Al51 126.93(19)
C56 N52 C59 107.0(2)
C59 N52 Al51 126.05(19)
C61 N53 Al51 126.05(19)
C64 N53 Al51 127.43(18)
C64 N53 C61 106.5(2)
C66 N54 Al51 126.43(18)
C66 N54 C69 106.4(2)
C69 N54 Al51 127.00(19)
N51 C51 C70 120.3(3)
C52 C51 N51 108.9(3)
C52 C51 C70 130.5(3)
C51 C52 H52 126.1
C51 C52 C53 107.8(3)
C53 C52 H52 126.1
C52 C53 H53 126.4
C54 C53 C52 107.2(3)
C54 C53 H53 126.4
N51 C54 C55 120.7(2)
C53 C54 N51 109.2(3)
C53 C54 C55 129.9(3)
C54 C55 C71 108.9(2)
C54 C55 C72 110.2(3)
C56 C55 C54 110.8(2)
C56 C55 C71 108.6(2)
C56 C55 C72 110.2(3)
C72 C55 C71 108.1(2)
N52 C56 C55 120.4(2)
C57 C56 N52 109.3(3)
C57 C56 C55 130.2(3)
C56 C57 H57 126.3
C56 C57 C58 107.3(3)
C58 C57 H57 126.3
C57 C58 H58 126.5
C59 C58 C57 107.1(3)
C59 C58 H58 126.5
N52 C59 C60 119.8(2)
C58 C59 N52 109.3(3)
C58 C59 C60 130.7(3)
C59 C60 C61 110.3(2)
C59 C60 C73 109.5(2)
C59 C60 C74 110.8(3)
C61 C60 C73 109.1(3)
C61 C60 C74 109.7(2)
C74 C60 C73 107.4(3)
N53 C61 C60 119.7(2)
C62 C61 N53 109.6(2)
C62 C61 C60 130.5(3)
C61 C62 H62 126.4
C61 C62 C63 107.1(3)
C63 C62 H62 126.4
C62 C63 H63 126.4
C64 C63 C62 107.2(3)
C64 C63 H63 126.4
N53 C64 C65 120.6(2)
C63 C64 N53 109.6(2)
C63 C64 C65 129.7(3)
C64 C65 C75 109.2(2)
C64 C65 C76 110.0(2)
C66 C65 C64 110.9(2)
C66 C65 C75 108.2(2)
C66 C65 C76 110.0(2)
C76 C65 C75 108.5(2)
N54 C66 C65 121.0(2)
C67 C66 N54 109.5(2)
C67 C66 C65 129.2(2)
C66 C67 H67 126.6
C66 C67 C68 106.9(3)
C68 C67 H67 126.6
C67 C68 H68 126.2
C69 C68 C67 107.6(3)
C69 C68 H68 126.2
N54 C69 C70 119.6(2)
C68 C69 N54 109.6(2)
C68 C69 C70 130.8(3)
C51 C70 C77 109.4(3)
C51 C70 C78 110.4(3)
C69 C70 C51 109.5(2)
C69 C70 C77 109.4(3)
C69 C70 C78 109.5(3)
C78 C70 C77 108.6(3)
C55 C71 H71A 109.5
C55 C71 H71B 109.5
C55 C71 H71C 109.5
H71A C71 H71B 109.5
H71A C71 H71C 109.5
H71B C71 H71C 109.5
C55 C72 H72A 109.5
C55 C72 H72B 109.5
C55 C72 H72C 109.5
H72A C72 H72B 109.5
H72A C72 H72C 109.5
H72B C72 H72C 109.5
C60 C73 H73A 109.5
C60 C73 H73B 109.5
C60 C73 H73C 109.5
H73A C73 H73B 109.5
H73A C73 H73C 109.5
H73B C73 H73C 109.5
C60 C74 H74A 109.5
C60 C74 H74B 109.5
C60 C74 H74C 109.5
H74A C74 H74B 109.5
H74A C74 H74C 109.5
H74B C74 H74C 109.5
C65 C75 H75A 109.5
C65 C75 H75B 109.5
C65 C75 H75C 109.5
H75A C75 H75B 109.5
H75A C75 H75C 109.5
H75B C75 H75C 109.5
C65 C76 H76A 109.5
C65 C76 H76B 109.5
C65 C76 H76C 109.5
H76A C76 H76B 109.5
H76A C76 H76C 109.5
H76B C76 H76C 109.5
C70 C77 H77A 109.5
C70 C77 H77B 109.5
C70 C77 H77C 109.5
H77A C77 H77B 109.5
H77A C77 H77C 109.5
H77B C77 H77C 109.5
C70 C78 H78A 109.5
C70 C78 H78B 109.5
C70 C78 H78C 109.5
H78A C78 H78B 109.5
H78A C78 H78C 109.5
H78B C78 H78C 109.5

loop_
_geom_bond_atom_site_label_1
_geom_bond_atom_site_label_2
_geom_bond_distance
Cl11 C91 1.762(3)
Cl12 C91 1.751(3)
C91 H91A 0.9900
C91 H91B 0.9900
Cl21 C92 1.760(7)
Cl22 C92 1.687(6)
C92 H92A 0.9900
C92 H92B 0.9900
Cl31 C93 1.704(5)
Cl32 C93 1.809(5)
C93 H93A 0.9900
C93 H93B 0.9900
P1 C101 1.803(3)
P1 C107 1.790(3)
P1 C113 1.795(3)
P1 C119 1.791(3)
C101 C102 1.392(4)
C101 C106 1.394(4)
C102 H102 0.9500
C102 C103 1.389(4)
C103 H103 0.9500
C103 C104 1.369(5)
C104 H104 0.9500
C104 C105 1.385(6)
C105 H105 0.9500
C105 C106 1.388(5)
C106 H106 0.9500
C107 C108 1.394(4)
C107 C112 1.402(4)
C108 H108 0.9500
C108 C109 1.388(4)
C109 H109 0.9500
C109 C110 1.375(4)
C110 H110 0.9500
C110 C111 1.390(4)
C111 H111 0.9500
C111 C112 1.382(4)
C112 H112 0.9500
C113 C114 1.393(4)
C113 C118 1.398(4)
C114 H114 0.9500
C114 C115 1.383(4)
C115 H115 0.9500
C115 C116 1.380(4)
C116 H116 0.9500
C116 C117 1.385(4)
C117 H117 0.9500
C117 C118 1.383(4)
C118 H118 0.9500
C119 C120 1.394(4)
C119 C124 1.399(4)
C120 H120 0.9500
C120 C121 1.382(4)
C121 H121 0.9500
C121 C122 1.383(4)
C122 H122 0.9500
C122 C123 1.386(4)
C123 H123 0.9500
C123 C124 1.385(4)
C124 H124 0.9500
P2 C201 1.791(3)
P2 C207 1.797(3)
P2 C213 1.795(3)
P2 C219 1.793(3)
C201 C202 1.400(4)
C201 C206 1.395(4)
C202 H202 0.9500
C202 C203 1.386(4)
C203 H203 0.9500
C203 C204 1.388(4)
C204 H204 0.9500
C204 C205 1.382(4)
C205 H205 0.9500
C205 C206 1.394(4)
C206 H206 0.9500
C207 C208 1.392(4)
C207 C212 1.394(4)
C208 H208 0.9500
C208 C209 1.383(4)
C209 H209 0.9500
C209 C210 1.383(5)
C210 H210 0.9500
C210 C211 1.379(5)
C211 H211 0.9500
C211 C212 1.385(5)
C212 H212 0.9500
C213 C214 1.392(4)
C213 C218 1.397(4)
C214 H214 0.9500
C214 C215 1.384(4)
C215 H215 0.9500
C215 C216 1.386(4)
C216 H216 0.9500
C216 C217 1.382(4)
C217 H217 0.9500
C217 C218 1.382(4)
C218 H218 0.9500
C219 C220 1.391(4)
C219 C224 1.393(4)
C220 H220 0.9500
C220 C221 1.384(4)
C221 H221 0.9500
C221 C222 1.374(4)
C222 H222 0.9500
C222 C223 1.378(4)
C223 H223 0.9500
C223 C224 1.385(4)
C224 H224 0.9500
Al1 N1 1.887(2)
Al1 N2 1.892(2)
Al1 N3 1.894(2)
Al1 N4 1.896(2)
N1 C1 1.392(3)
N1 C4 1.392(3)
N2 C6 1.391(3)
N2 C9 1.390(3)
N3 C11 1.393(3)
N3 C14 1.392(3)
N4 C16 1.385(3)
N4 C19 1.392(3)
C1 C2 1.374(4)
C1 C20 1.506(4)
C2 H2 0.9500
C2 C3 1.418(4)
C3 H3 0.9500
C3 C4 1.373(4)
C4 C5 1.510(4)
C5 C6 1.514(4)
C5 C27 1.545(4)
C5 C28 1.524(4)
C6 C7 1.367(4)
C7 H7 0.9500
C7 C8 1.418(4)
C8 H8 0.9500
C8 C9 1.367(4)
C9 C10 1.513(4)
C10 C11 1.508(4)
C10 C21 1.543(4)
C10 C22 1.538(3)
C11 C12 1.368(4)
C12 H12 0.9500
C12 C13 1.423(4)
C13 H13 0.9500
C13 C14 1.375(4)
C14 C15 1.513(3)
C15 C16 1.511(4)
C15 C23 1.546(4)
C15 C24 1.532(4)
C16 C17 1.370(4)
C17 H17 0.9500
C17 C18 1.414(4)
C18 H18 0.9500
C18 C19 1.372(4)
C19 C20 1.509(4)
C20 C25 1.546(4)
C20 C26 1.532(3)
C21 H21A 0.9800
C21 H21B 0.9800
C21 H21C 0.9800
C22 H22A 0.9800
C22 H22B 0.9800
C22 H22C 0.9800
C23 H23A 0.9800
C23 H23B 0.9800
C23 H23C 0.9800
C24 H24A 0.9800
C24 H24B 0.9800
C24 H24C 0.9800
C25 H25A 0.9800
C25 H25B 0.9800
C25 H25C 0.9800
C26 H26A 0.9800
C26 H26B 0.9800
C26 H26C 0.9800
C27 H27A 0.9800
C27 H27B 0.9800
C27 H27C 0.9800
C28 H28A 0.9800
C28 H28B 0.9800
C28 H28C 0.9800
Al51 N51 1.896(2)
Al51 N52 1.896(2)
Al51 N53 1.882(2)
Al51 N54 1.905(2)
N51 C51 1.388(4)
N51 C54 1.394(4)
N52 C56 1.389(4)
N52 C59 1.391(4)
N53 C61 1.391(3)
N53 C64 1.388(3)
N54 C66 1.389(3)
N54 C69 1.393(3)
C51 C52 1.372(4)
C51 C70 1.511(5)
C52 H52 0.9500
C52 C53 1.409(5)
C53 H53 0.9500
C53 C54 1.368(4)
C54 C55 1.509(4)
C55 C56 1.502(4)
C55 C71 1.548(4)
C55 C72 1.540(4)
C56 C57 1.375(4)
C57 H57 0.9500
C57 C58 1.422(5)
C58 H58 0.9500
C58 C59 1.376(4)
C59 C60 1.500(4)
C60 C61 1.514(4)
C60 C73 1.548(4)
C60 C74 1.530(4)
C61 C62 1.366(4)
C62 H62 0.9500
C62 C63 1.420(4)
C63 H63 0.9500
C63 C64 1.366(4)
C64 C65 1.511(4)
C65 C66 1.511(4)
C65 C75 1.544(4)
C65 C76 1.530(4)
C66 C67 1.381(4)
C67 H67 0.9500
C67 C68 1.414(4)
C68 H68 0.9500
C68 C69 1.368(4)
C69 C70 1.511(4)
C70 C77 1.547(5)
C70 C78 1.532(4)
C71 H71A 0.9800
C71 H71B 0.9800
C71 H71C 0.9800
C72 H72A 0.9800
C72 H72B 0.9800
C72 H72C 0.9800
C73 H73A 0.9800
C73 H73B 0.9800
C73 H73C 0.9800
C74 H74A 0.9800
C74 H74B 0.9800
C74 H74C 0.9800
C75 H75A 0.9800
C75 H75B 0.9800
C75 H75C 0.9800
C76 H76A 0.9800
C76 H76B 0.9800
C76 H76C 0.9800
C77 H77A 0.9800
C77 H77B 0.9800
C77 H77C 0.9800
C78 H78A 0.9800
C78 H78B 0.9800
C78 H78C 0.9800

loop_
_geom_torsion_atom_site_label_1
_geom_torsion_atom_site_label_2
_geom_torsion_atom_site_label_3
_geom_torsion_atom_site_label_4
_geom_torsion
P1 C101 C102 C103 -177.2(2)
P1 C101 C106 C105 176.2(2)
P1 C107 C108 C109 171.8(2)
P1 C107 C112 C111 -171.5(2)
P1 C113 C114 C115 -177.9(2)
P1 C113 C118 C117 177.2(2)
P1 C119 C120 C121 176.5(2)
P1 C119 C124 C123 -176.6(2)
C101 P1 C107 C108 19.4(3)
C101 P1 C107 C112 -167.9(2)
C101 P1 C113 C114 -135.7(2)
C101 P1 C113 C118 47.1(2)
C101 P1 C119 C120 -110.7(2)
C101 P1 C119 C124 67.4(2)
C101 C102 C103 C104 0.5(5)
C102 C101 C106 C105 -1.9(4)
C102 C103 C104 C105 -1.0(5)
C103 C104 C105 C106 0.0(5)
C104 C105 C106 C101 1.5(5)
C106 C101 C102 C103 0.9(4)
C107 P1 C101 C102 104.6(2)
C107 P1 C101 C106 -73.5(3)
C107 P1 C113 C114 -16.0(3)
C107 P1 C113 C118 166.9(2)
C107 P1 C119 C120 127.5(2)
C107 P1 C119 C124 -54.4(2)
C107 C108 C109 C110 -0.6(5)
C108 C107 C112 C111 1.3(4)
C108 C109 C110 C111 1.5(5)
C109 C110 C111 C112 -1.0(5)
C110 C111 C112 C107 -0.4(4)
C112 C107 C108 C109 -0.8(4)
C113 P1 C101 C102 -136.8(2)
C113 P1 C101 C106 45.1(3)
C113 P1 C107 C108 -99.0(2)
C113 P1 C107 C112 73.7(2)
C113 P1 C119 C120 8.4(3)
C113 P1 C119 C124 -173.5(2)
C113 C114 C115 C116 0.5(4)
C114 C113 C118 C117 0.0(4)
C114 C115 C116 C117 0.4(5)
C115 C116 C117 C118 -1.1(4)
C116 C117 C118 C113 0.9(4)
C118 C113 C114 C115 -0.7(4)
C119 P1 C101 C102 -16.8(3)
C119 P1 C101 C106 165.1(2)
C119 P1 C107 C108 141.1(2)
C119 P1 C107 C112 -46.2(2)
C119 P1 C113 C114 103.9(2)
C119 P1 C113 C118 -73.3(2)
C119 C120 C121 C122 0.4(5)
C120 C119 C124 C123 1.5(4)
C120 C121 C122 C123 0.7(5)
C121 C122 C123 C124 -0.7(5)
C122 C123 C124 C119 -0.4(4)
C124 C119 C120 C121 -1.6(4)
P2 C201 C202 C203 177.4(2)
P2 C201 C206 C205 -179.0(2)
P2 C207 C208 C209 177.3(2)
P2 C207 C212 C211 -176.1(2)
P2 C213 C214 C215 178.2(2)
P2 C213 C218 C217 -178.0(2)
P2 C219 C220 C221 176.3(2)
P2 C219 C224 C223 -176.0(2)
C201 P2 C207 C208 71.8(3)
C201 P2 C207 C212 -112.1(2)
C201 P2 C213 C214 16.9(3)
C201 P2 C213 C218 -164.5(2)
C201 P2 C219 C220 43.6(3)
C201 P2 C219 C224 -139.6(2)
C201 C202 C203 C204 1.6(4)
C202 C201 C206 C205 1.3(4)
C202 C203 C204 C205 1.5(4)
C203 C204 C205 C206 -3.2(4)
C204 C205 C206 C201 1.7(4)
C206 C201 C202 C203 -3.0(4)
C207 P2 C201 C202 177.0(2)
C207 P2 C201 C206 -2.7(3)
C207 P2 C213 C214 140.1(2)
C207 P2 C213 C218 -41.2(2)
C207 P2 C219 C220 -78.2(2)
C207 P2 C219 C224 98.6(2)
C207 C208 C209 C210 -0.9(5)
C208 C207 C212 C211 0.0(4)
C208 C209 C210 C211 -0.4(5)
C209 C210 C211 C212 1.5(5)
C210 C211 C212 C207 -1.3(5)
C212 C207 C208 C209 1.0(4)
C213 P2 C201 C202 -63.0(2)
C213 P2 C201 C206 117.4(2)
C213 P2 C207 C208 -50.9(3)
C213 P2 C207 C212 125.3(2)
C213 P2 C219 C220 164.9(2)
C213 P2 C219 C224 -18.3(3)
C213 C214 C215 C216 0.0(4)
C214 C213 C218 C217 0.7(4)
C214 C215 C216 C217 0.1(4)
C215 C216 C217 C218 0.2(4)
C216 C217 C218 C213 -0.6(4)
C218 C213 C214 C215 -0.4(4)
C219 P2 C201 C202 57.4(2)
C219 P2 C201 C206 -122.2(2)
C219 P2 C207 C208 -169.7(2)
C219 P2 C207 C212 6.4(3)
C219 P2 C213 C214 -101.7(2)
C219 P2 C213 C218 76.9(2)
C219 C220 C221 C222 -0.4(5)
C220 C219 C224 C223 0.7(4)
C220 C221 C222 C223 1.1(5)
C221 C222 C223 C224 -0.9(5)
C222 C223 C224 C219 0.0(4)
C224 C219 C220 C221 -0.5(4)
Al1 N1 C1 C2 -177.96(19)
Al1 N1 C1 C20 7.2(4)
Al1 N1 C4 C3 177.81(19)
Al1 N1 C4 C5 1.8(4)
Al1 N2 C6 C5 -9.6(4)
Al1 N2 C6 C7 174.43(19)
Al1 N2 C9 C8 -174.18(19)
Al1 N2 C9 C10 1.3(3)
Al1 N3 C11 C10 9.8(3)
Al1 N3 C11 C12 -173.83(17)
Al1 N3 C14 C13 173.21(17)
Al1 N3 C14 C15 -3.1(3)
Al1 N4 C16 C15 -8.3(3)
Al1 N4 C16 C17 176.86(18)
Al1 N4 C19 C18 -176.32(18)
Al1 N4 C19 C20 0.9(3)
N1 Al1 N2 C6 -26.2(2)
N1 Al1 N2 C9 147.5(2)
N1 Al1 N4 C16 151.9(2)
N1 Al1 N4 C19 -32.2(2)
N1 C1 C2 C3 0.2(3)
N1 C1 C20 C19 -47.6(3)
N1 C1 C20 C25 72.5(3)
N1 C1 C20 C26 -168.8(2)
N1 C4 C5 C6 -45.7(3)
N1 C4 C5 C27 74.1(3)
N1 C4 C5 C28 -167.2(3)
N2 Al1 N1 C1 -152.3(2)
N2 Al1 N1 C4 30.3(2)
N2 Al1 N3 C11 26.7(2)
N2 Al1 N3 C14 -145.6(2)
N2 C6 C7 C8 0.0(3)
N2 C9 C10 C11 44.0(3)
N2 C9 C10 C21 -75.2(3)
N2 C9 C10 C22 165.9(2)
N3 Al1 N2 C6 154.0(2)
N3 Al1 N2 C9 -32.3(2)
N3 Al1 N4 C16 -28.3(2)
N3 Al1 N4 C19 147.6(2)
N3 C11 C12 C13 0.8(3)
N3 C14 C15 C16 -42.7(3)
N3 C14 C15 C23 76.4(3)
N3 C14 C15 C24 -164.7(2)
N4 Al1 N1 C1 28.1(2)
N4 Al1 N1 C4 -149.3(2)
N4 Al1 N3 C11 -153.7(2)
N4 Al1 N3 C14 34.0(2)
N4 C16 C17 C18 -0.7(3)
N4 C19 C20 C1 43.3(3)
N4 C19 C20 C25 -76.4(3)
N4 C19 C20 C26 164.1(2)
C1 N1 C4 C3 0.0(3)
C1 N1 C4 C5 -176.1(2)
C1 C2 C3 C4 -0.2(3)
C2 C1 C20 C19 138.7(3)
C2 C1 C20 C25 -101.2(3)
C2 C1 C20 C26 17.6(4)
C2 C3 C4 N1 0.2(3)
C2 C3 C4 C5 175.7(3)
C3 C4 C5 C6 139.2(3)
C3 C4 C5 C27 -101.0(3)
C3 C4 C5 C28 17.7(4)
C4 N1 C1 C2 -0.1(3)
C4 N1 C1 C20 -175.0(2)
C4 C5 C6 N2 49.8(3)
C4 C5 C6 C7 -135.3(3)
C5 C6 C7 C8 -175.4(3)
C6 N2 C9 C8 0.5(3)
C6 N2 C9 C10 176.0(2)
C6 C7 C8 C9 0.3(3)
C7 C8 C9 N2 -0.5(3)
C7 C8 C9 C10 -175.3(3)
C8 C9 C10 C11 -141.6(3)
C8 C9 C10 C21 99.2(3)
C8 C9 C10 C22 -19.7(4)
C9 N2 C6 C5 175.6(2)
C9 N2 C6 C7 -0.3(3)
C9 C10 C11 N3 -49.6(3)
C9 C10 C11 C12 134.9(3)
C10 C11 C12 C13 176.7(2)
C11 N3 C14 C13 -0.4(3)
C11 N3 C14 C15 -176.7(2)
C11 C12 C13 C14 -1.1(3)
C12 C13 C14 N3 0.9(3)
C12 C13 C14 C15 176.7(2)
C13 C14 C15 C16 141.8(3)
C13 C14 C15 C23 -99.0(3)
C13 C14 C15 C24 19.8(4)
C14 N3 C11 C10 -176.7(2)
C14 N3 C11 C12 -0.3(3)
C14 C15 C16 N4 48.6(3)
C14 C15 C16 C17 -137.9(3)
C15 C16 C17 C18 -174.8(3)
C16 N4 C19 C18 0.2(3)
C16 N4 C19 C20 177.5(2)
C16 C17 C18 C19 0.9(3)
C17 C18 C19 N4 -0.7(3)
C17 C18 C19 C20 -177.6(3)
C18 C19 C20 C1 -140.0(3)
C18 C19 C20 C25 100.2(3)
C18 C19 C20 C26 -19.3(4)
C19 N4 C16 C15 175.1(2)
C19 N4 C16 C17 0.3(3)
C20 C1 C2 C3 174.4(3)
C21 C10 C11 N3 69.9(3)
C21 C10 C11 C12 -105.6(3)
C22 C10 C11 N3 -171.5(2)
C22 C10 C11 C12 13.0(4)
C23 C15 C16 N4 -71.6(3)
C23 C15 C16 C17 102.0(3)
C24 C15 C16 N4 170.1(2)
C24 C15 C16 C17 -16.3(4)
C27 C5 C6 N2 -70.0(3)
C27 C5 C6 C7 104.9(3)
C28 C5 C6 N2 171.6(3)
C28 C5 C6 C7 -13.5(4)
Al51 N51 C51 C52 177.1(2)
Al51 N51 C51 C70 -8.1(4)
Al51 N51 C54 C53 -176.7(2)
Al51 N51 C54 C55 -0.7(4)
Al51 N52 C56 C55 5.9(4)
Al51 N52 C56 C57 -177.96(19)
Al51 N52 C59 C58 177.38(19)
Al51 N52 C59 C60 2.0(4)
Al51 N53 C61 C60 -7.3(4)
Al51 N53 C61 C62 177.71(19)
Al51 N53 C64 C63 -177.43(19)
Al51 N53 C64 C65 -1.0(4)
Al51 N54 C66 C65 1.3(4)
Al51 N54 C66 C67 175.6(2)
Al51 N54 C69 C68 -176.0(2)
Al51 N54 C69 C70 6.2(4)
N51 Al51 N52 C56 28.1(2)
N51 Al51 N52 C59 -150.0(2)
N51 C51 C52 C53 -0.2(3)
N51 C51 C70 C69 49.6(4)
N51 C51 C70 C77 -70.3(3)
N51 C51 C70 C78 170.2(3)
N51 C54 C55 C56 43.5(3)
N51 C54 C55 C71 -75.9(3)
N51 C54 C55 C72 165.7(2)
N52 Al51 N51 C51 152.5(2)
N52 Al51 N51 C54 -30.6(2)
N52 Al51 N53 C61 -28.3(2)
N52 Al51 N53 C64 149.8(2)
N52 C56 C57 C58 0.3(3)
N52 C59 C60 C61 -46.4(3)
N52 C59 C60 C73 73.7(3)
N52 C59 C60 C74 -168.0(2)
N53 Al51 N52 C56 -150.6(2)
N53 Al51 N52 C59 31.3(2)
N53 C61 C62 C63 0.2(3)
N53 C64 C65 C66 42.7(3)
N53 C64 C65 C75 -76.4(3)
N53 C64 C65 C76 164.6(2)
N54 Al51 N51 C51 -26.5(2)
N54 Al51 N51 C54 150.3(2)
N54 Al51 N53 C61 150.7(2)
N54 Al51 N53 C64 -31.2(2)
N54 C66 C67 C68 0.7(3)
N54 C69 C70 C51 -48.3(4)
N54 C69 C70 C77 71.6(3)
N54 C69 C70 C78 -169.5(3)
C51 N51 C54 C53 0.6(3)
C51 N51 C54 C55 176.7(2)
C51 C52 C53 C54 0.6(3)
C52 C51 C70 C69 -136.9(3)
C52 C51 C70 C77 103.3(4)
C52 C51 C70 C78 -16.2(5)
C52 C53 C54 N51 -0.8(3)
C52 C53 C54 C55 -176.4(3)
C53 C54 C55 C56 -141.3(3)
C53 C54 C55 C71 99.3(3)
C53 C54 C55 C72 -19.1(4)
C54 N51 C51 C52 -0.2(3)
C54 N51 C51 C70 174.6(2)
C54 C55 C56 N52 -46.1(3)
C54 C55 C56 C57 138.7(3)
C55 C56 C57 C58 175.9(3)
C56 N52 C59 C58 -1.1(3)
C56 N52 C59 C60 -176.5(2)
C56 C57 C58 C59 -0.9(3)
C57 C58 C59 N52 1.2(3)
C57 C58 C59 C60 176.0(3)
C58 C59 C60 C61 139.3(3)
C58 C59 C60 C73 -100.6(4)
C58 C59 C60 C74 17.7(4)
C59 N52 C56 C55 -175.6(2)
C59 N52 C56 C57 0.5(3)
C59 C60 C61 N53 49.4(3)
C59 C60 C61 C62 -136.8(3)
C60 C61 C62 C63 -174.1(3)
C61 N53 C64 C63 1.0(3)
C61 N53 C64 C65 177.4(2)
C61 C62 C63 C64 0.4(3)
C62 C63 C64 N53 -0.8(3)
C62 C63 C64 C65 -176.8(3)
C63 C64 C65 C66 -141.7(3)
C63 C64 C65 C75 99.2(3)
C63 C64 C65 C76 -19.8(4)
C64 N53 C61 C60 174.3(2)
C64 N53 C61 C62 -0.7(3)
C64 C65 C66 N54 -42.7(3)
C64 C65 C66 C67 144.2(3)
C65 C66 C67 C68 174.4(3)
C66 N54 C69 C68 0.0(3)
C66 N54 C69 C70 -177.8(3)
C66 C67 C68 C69 -0.7(3)
C67 C68 C69 N54 0.4(3)
C67 C68 C69 C70 177.9(3)
C68 C69 C70 C51 134.5(3)
C68 C69 C70 C77 -105.7(4)
C68 C69 C70 C78 13.3(5)
C69 N54 C66 C65 -174.8(2)
C69 N54 C66 C67 -0.5(3)
C70 C51 C52 C53 -174.4(3)
C71 C55 C56 N52 73.4(3)
C71 C55 C56 C57 -101.8(3)
C72 C55 C56 N52 -168.4(3)
C72 C55 C56 C57 16.4(4)
C73 C60 C61 N53 -70.9(3)
C73 C60 C61 C62 102.9(4)
C74 C60 C61 N53 171.7(3)
C74 C60 C61 C62 -14.5(4)
C75 C65 C66 N54 77.0(3)
C75 C65 C66 C67 -96.0(3)
C76 C65 C66 N54 -164.6(2)
C76 C65 C66 C67 22.3(4)
